data_4068870
loop_
_publ_author_name
'Despagnet-Ayoub, Emmanuelle'
'Schigand, Sophie'
'Vendier, Laure'
'Etienne, Michel'

_publ_section_title
;
 Amine&#x2212;Phenolate Ligands in Niobium Chemistry: \p-Interactions
 Probed by an Ancillary Alkyne Ligand
;
_journal_issue 7
_journal_name_full Organometallics
_journal_page_first 2188
_journal_paper_doi 10.1021/om801139m
_journal_volume 28
_journal_year 2009
_chemical_compound_source 'synthesis as described'
_chemical_formula_moiety 'C18 H29 Cl2 N2 Nb1 O1'
_chemical_formula_sum 'C18 H29 Cl2 N2 Nb O'
_chemical_formula_weight 453.24
_chemical_name_systematic
;
 ?
;
_space_group_IT_number 14
_symmetry_cell_setting monoclinic
_symmetry_Int_Tables_number 14
_symmetry_space_group_name_Hall '-P 2ybc'
_symmetry_space_group_name_H-M 'P 1 21/c 1'
_atom_sites_solution_hydrogens geom
_atom_sites_solution_primary direct
_atom_sites_solution_secondary difmap
_cell_angle_alpha 90
_cell_angle_beta 99.201(9)
_cell_angle_gamma 90
_cell_formula_units_Z 4
_cell_length_a 8.4994(6)
_cell_length_b 13.1489(9)
_cell_length_c 18.4670(14)
_cell_measurement_reflns_used 8000
_cell_measurement_temperature 180
_cell_measurement_theta_max 26.05
_cell_measurement_theta_min 1.65
_cell_measurement_wavelength 0.71073
_cell_volume 2037.3(3)
_computing_cell_refinement 'Stoe IPDS software (Stoe, 1996)'
_computing_data_collection 'Stoe IPDS software (Stoe, 1996)'
_computing_data_reduction 'XRED (Stoe, 1.08, 1996)'
_computing_molecular_graphics 'Ortep-3 for Windows (Farrugia, 1997)'
_computing_publication_material 'WinGX publication routines (Farrugia, 1999)'
_computing_structure_refinement 'SHELXL-97 (Sheldrick, 1997)'
_computing_structure_solution 'SIR92 (Giacovazzo et al, 1993)'
_diffrn_ambient_temperature 180
_diffrn_measured_fraction_theta_full 0.989
_diffrn_measured_fraction_theta_max 0.989
_diffrn_measurement_device 'Stoe IPDS'
_diffrn_measurement_method \f
_diffrn_radiation_monochromator graphite
_diffrn_radiation_source 'fine-focus sealed tube'
_diffrn_radiation_type MoK\a
_diffrn_radiation_wavelength 0.71073
_diffrn_reflns_av_R_equivalents 0.0766
_diffrn_reflns_av_unetI/netI 0.0722
_diffrn_reflns_limit_h_max 10
_diffrn_reflns_limit_h_min -10
_diffrn_reflns_limit_k_max 16
_diffrn_reflns_limit_k_min -16
_diffrn_reflns_limit_l_max 22
_diffrn_reflns_limit_l_min -22
_diffrn_reflns_number 17456
_diffrn_reflns_theta_full 26.02
_diffrn_reflns_theta_max 26.02
_diffrn_reflns_theta_min 2.23
_diffrn_standards_decay_% 0.1
_diffrn_standards_interval_time 4
_diffrn_standards_number 200
_exptl_absorpt_coefficient_mu 0.861
_exptl_absorpt_correction_T_max 0.925
_exptl_absorpt_correction_T_min 0.781
_exptl_absorpt_correction_type refdelf
_exptl_absorpt_process_details
;
        (See: Walker, N. & Stuart, D. (1983) Acta Cryst. A39, 158-166)
;
_exptl_crystal_colour yellow
_exptl_crystal_density_diffrn 1.478
_exptl_crystal_density_method 'not measured'
_exptl_crystal_description platelet
_exptl_crystal_F_000 936
_exptl_crystal_size_max 0.3
_exptl_crystal_size_mid 0.18
_exptl_crystal_size_min 0.08
_refine_diff_density_max 0.712
_refine_diff_density_min -0.883
_refine_diff_density_rms 0.129
_refine_ls_extinction_method none
_refine_ls_goodness_of_fit_ref 1.025
_refine_ls_hydrogen_treatment constr
_refine_ls_matrix_type full
_refine_ls_number_parameters 222
_refine_ls_number_reflns 3978
_refine_ls_number_restraints 0
_refine_ls_restrained_S_all 1.025
_refine_ls_R_factor_all 0.0834
_refine_ls_R_factor_gt 0.0401
_refine_ls_shift/su_max 0.004
_refine_ls_shift/su_mean 0
_refine_ls_structure_factor_coef Fsqd
_refine_ls_weighting_details 'calc w=1/[\s^2^(Fo^2^)+(0.0495P)^2^+0.1494P] where P=(Fo^2^+2Fc^2^)/3'
_refine_ls_weighting_scheme calc
_refine_ls_wR_factor_gt 0.0857
_refine_ls_wR_factor_ref 0.1067
_reflns_number_gt 2487
_reflns_number_total 3978
_reflns_threshold_expression >2\s(I)
_cod_data_source_file om801139m_si_001.cif
_cod_data_source_block manu020707
_cod_database_code 4068870

loop_
_symmetry_equiv_pos_as_xyz
'x, y, z'
'-x, y+1/2, -z+1/2'
'-x, -y, -z'
'x, -y-1/2, z-1/2'

loop_
_atom_site_label
_atom_site_type_symbol
_atom_site_fract_x
_atom_site_fract_y
_atom_site_fract_z
_atom_site_U_iso_or_equiv
_atom_site_adp_type
_atom_site_occupancy
_atom_site_symmetry_multiplicity
_atom_site_calc_flag
_atom_site_refinement_flags
C1 C 0.9163(6) 0.1586(3) 0.1087(3) 0.0328(11) Uani 1 1 d .
C2 C 0.7817(7) 0.1146(3) 0.1082(3) 0.0338(12) Uani 1 1 d .
C3 C 1.0555(7) 0.1488(4) 0.0679(3) 0.0474(14) Uani 1 1 d .
H3A H 1.1355 0.1979 0.0864 0.071 Uiso 1 1 calc R
H3B H 1.0201 0.1608 0.0166 0.071 Uiso 1 1 calc R
H3C H 1.0994 0.0816 0.0747 0.071 Uiso 1 1 calc R
C4 C 0.6826(8) 0.0307(4) 0.0731(3) 0.0512(15) Uani 1 1 d .
H4A H 0.5844 0.0281 0.0925 0.077 Uiso 1 1 calc R
H4B H 0.7386 -0.0324 0.0829 0.077 Uiso 1 1 calc R
H4C H 0.6601 0.0419 0.0211 0.077 Uiso 1 1 calc R
C5 C 0.6495(7) 0.3577(4) 0.3168(3) 0.0394(12) Uani 1 1 d .
H5A H 0.7332 0.3239 0.3491 0.059 Uiso 1 1 calc R
H5B H 0.5608 0.3123 0.3047 0.059 Uiso 1 1 calc R
H5C H 0.6162 0.4169 0.3408 0.059 Uiso 1 1 calc R
C6 C 0.8543(6) 0.4514(3) 0.2675(3) 0.0306(11) Uani 1 1 d .
H6A H 0.8433 0.4956 0.3084 0.037 Uiso 1 1 calc R
H6B H 0.8667 0.4939 0.2258 0.037 Uiso 1 1 calc R
C7 C 0.9985(7) 0.3864(4) 0.2870(3) 0.0366(12) Uani 1 1 d .
H7A H 0.986 0.3448 0.3291 0.044 Uiso 1 1 calc R
H7B H 1.0908 0.4298 0.301 0.044 Uiso 1 1 calc R
N2 N 1.0277(5) 0.3188(3) 0.2255(2) 0.0304(9) Uani 1 1 d .
C9 C 1.1580(6) 0.2490(4) 0.2554(3) 0.0411(11) Uani 1 1 d .
H9A H 1.2515 0.2876 0.2741 0.062 Uiso 1 1 calc R
H9B H 1.1809 0.2044 0.2173 0.062 Uiso 1 1 calc R
H9C H 1.1263 0.2095 0.2944 0.062 Uiso 1 1 calc R
C10 C 1.0883(6) 0.3830(4) 0.1684(3) 0.0368(12) Uani 1 1 d .
H10A H 1.1837 0.4175 0.1902 0.055 Uiso 1 1 calc R
H10B H 1.0087 0.4321 0.1495 0.055 Uiso 1 1 calc R
H10C H 1.111 0.3403 0.1292 0.055 Uiso 1 1 calc R
C11 C 0.5784(6) 0.4508(4) 0.2060(3) 0.0343(11) Uani 1 1 d .
H11A H 0.5473 0.5033 0.2378 0.041 Uiso 1 1 calc R
H11B H 0.4865 0.4073 0.1916 0.041 Uiso 1 1 calc R
C12 C 0.6208(6) 0.5006(3) 0.1383(2) 0.0286(10) Uani 1 1 d .
C13 C 0.5798(6) 0.6009(3) 0.1216(2) 0.0308(10) Uani 1 1 d .
H13 H 0.5292 0.6386 0.1538 0.037 Uiso 1 1 calc R
C14 C 0.6128(6) 0.6463(3) 0.0577(2) 0.0321(11) Uani 1 1 d .
C15 C 0.6881(6) 0.5892(3) 0.0108(2) 0.0325(11) Uani 1 1 d .
H15 H 0.71 0.619 -0.0322 0.039 Uiso 1 1 calc R
C16 C 0.7325(6) 0.4885(3) 0.0253(2) 0.0286(10) Uani 1 1 d .
C17 C 0.6974(6) 0.4457(3) 0.0894(2) 0.0274(10) Uani 1 1 d .
C18 C 0.5657(7) 0.7552(4) 0.0396(3) 0.0435(12) Uani 1 1 d .
H18A H 0.595 0.7732 -0.0068 0.065 Uiso 1 1 calc R
H18B H 0.6195 0.7992 0.077 0.065 Uiso 1 1 calc R
H18C H 0.4526 0.7624 0.0371 0.065 Uiso 1 1 calc R
C19 C 0.8132(7) 0.4259(4) -0.0262(3) 0.0371(12) Uani 1 1 d .
H19A H 0.9216 0.4131 -0.0043 0.056 Uiso 1 1 calc R
H19B H 0.8114 0.4621 -0.0714 0.056 Uiso 1 1 calc R
H19C H 0.758 0.3624 -0.0357 0.056 Uiso 1 1 calc R
N1 N 0.7087(5) 0.3885(3) 0.24906(19) 0.0281(9) Uani 1 1 d .
O1 O 0.7405(4) 0.3474(2) 0.10533(17) 0.0291(7) Uani 1 1 d .
Cl1 Cl 0.49677(16) 0.19988(10) 0.16651(7) 0.0409(3) Uani 1 1 d .
Cl2 Cl 0.83001(17) 0.14731(9) 0.28857(7) 0.0403(3) Uani 1 1 d .
Nb1 Nb 0.78331(5) 0.24218(3) 0.17543(2) 0.02684(14) Uani 1 1 d .

loop_
_atom_site_aniso_label
_atom_site_aniso_U_11
_atom_site_aniso_U_22
_atom_site_aniso_U_33
_atom_site_aniso_U_23
_atom_site_aniso_U_13
_atom_site_aniso_U_12
C1 0.040(3) 0.028(2) 0.032(3) -0.0037(19) 0.010(2) 0.005(2)
C2 0.043(3) 0.025(2) 0.033(3) -0.0038(19) 0.003(2) -0.001(2)
C3 0.053(4) 0.043(3) 0.050(3) -0.009(2) 0.016(3) 0.000(3)
C4 0.047(4) 0.040(3) 0.064(4) -0.005(3) 0.001(3) -0.003(3)
C5 0.048(3) 0.040(3) 0.032(3) 0.005(2) 0.014(2) 0.007(2)
C6 0.035(3) 0.024(2) 0.033(3) -0.0029(19) 0.006(2) 0.000(2)
C7 0.044(3) 0.035(3) 0.028(2) -0.007(2) 0.000(2) -0.009(2)
N2 0.028(2) 0.031(2) 0.032(2) -0.0005(16) 0.0060(17) -0.0008(17)
C9 0.028(3) 0.044(3) 0.051(3) 0.002(3) 0.003(2) 0.006(3)
C10 0.029(3) 0.037(3) 0.046(3) -0.004(2) 0.010(2) -0.011(2)
C11 0.038(3) 0.032(2) 0.034(3) 0.001(2) 0.012(2) 0.004(2)
C12 0.026(3) 0.032(2) 0.027(2) -0.0012(19) 0.0020(19) -0.003(2)
C13 0.032(3) 0.029(2) 0.031(2) 0.0003(19) 0.002(2) 0.004(2)
C14 0.034(3) 0.031(2) 0.030(3) 0.0015(19) 0.001(2) 0.000(2)
C15 0.036(3) 0.032(3) 0.029(2) 0.0035(19) 0.003(2) -0.007(2)
C16 0.031(3) 0.031(2) 0.024(2) 0.0008(18) 0.0045(19) -0.003(2)
C17 0.032(3) 0.022(2) 0.028(2) -0.0010(18) 0.004(2) -0.0020(19)
C18 0.063(4) 0.028(2) 0.040(3) 0.001(2) 0.010(2) 0.003(3)
C19 0.043(3) 0.036(3) 0.035(3) 0.000(2) 0.013(2) -0.002(2)
N1 0.029(2) 0.031(2) 0.0256(19) 0.0039(15) 0.0083(16) 0.0016(17)
O1 0.031(2) 0.0255(16) 0.0311(17) -0.0004(13) 0.0067(14) 0.0009(14)
Cl1 0.0312(7) 0.0463(7) 0.0468(7) -0.0009(6) 0.0110(5) -0.0077(6)
Cl2 0.0492(9) 0.0365(6) 0.0358(7) 0.0098(5) 0.0086(6) 0.0017(6)
Nb1 0.0269(2) 0.0262(2) 0.0280(2) 0.00133(19) 0.00597(14) -0.0016(2)

loop_
_atom_type_symbol
_atom_type_description
_atom_type_scat_dispersion_real
_atom_type_scat_dispersion_imag
_atom_type_scat_source
C C 0.0033 0.0016 'International Tables Vol C Tables 4.2.6.8 and 6.1.1.4'
H H 0 0 'International Tables Vol C Tables 4.2.6.8 and 6.1.1.4'
N N 0.0061 0.0033 'International Tables Vol C Tables 4.2.6.8 and 6.1.1.4'
O O 0.0106 0.006 'International Tables Vol C Tables 4.2.6.8 and 6.1.1.4'
Cl Cl 0.1484 0.1585 'International Tables Vol C Tables 4.2.6.8 and 6.1.1.4'
Nb Nb -2.0727 0.6215 'International Tables Vol C Tables 4.2.6.8 and 6.1.1.4'

loop_
_geom_angle_atom_site_label_1
_geom_angle_atom_site_label_2
_geom_angle_atom_site_label_3
_geom_angle
C2 C1 C3 136.9(5)
C2 C1 Nb1 71.2(3)
C3 C1 Nb1 150.9(4)
C1 C2 C4 142.1(5)
C1 C2 Nb1 73.3(3)
C4 C2 Nb1 144.3(4)
N1 C6 C7 111.1(4)
C6 C7 N2 112.8(4)
C9 N2 C7 106.9(4)
C9 N2 C10 106.9(4)
C7 N2 C10 108.4(4)
C9 N2 Nb1 116.2(3)
C7 N2 Nb1 108.0(3)
C10 N2 Nb1 110.1(3)
N1 C11 C12 115.0(4)
C13 C12 C17 118.3(4)
C13 C12 C11 120.9(4)
C17 C12 C11 120.7(4)
C12 C13 C14 121.3(4)
C15 C14 C13 118.4(4)
C15 C14 C18 120.8(4)
C13 C14 C18 120.8(4)
C14 C15 C16 122.5(4)
C17 C16 C15 117.5(4)
C17 C16 C19 120.0(4)
C15 C16 C19 122.4(4)
O1 C17 C16 118.8(4)
O1 C17 C12 119.2(4)
C16 C17 C12 122.0(4)
C5 N1 C6 110.1(4)
C5 N1 C11 106.0(4)
C6 N1 C11 109.6(3)
C5 N1 Nb1 113.6(3)
C6 N1 Nb1 106.3(3)
C11 N1 Nb1 111.3(3)
C17 O1 Nb1 149.1(3)
O1 Nb1 C2 101.46(16)
O1 Nb1 C1 92.51(16)
C2 Nb1 C1 35.5(2)
O1 Nb1 N2 90.96(14)
C2 Nb1 N2 119.88(18)
C1 Nb1 N2 86.04(17)
O1 Nb1 Cl2 163.60(10)
C2 Nb1 Cl2 94.84(14)
C1 Nb1 Cl2 101.96(13)
N2 Nb1 Cl2 82.47(10)
O1 Nb1 Cl1 92.24(11)
C2 Nb1 Cl1 82.37(16)
C1 Nb1 Cl1 117.21(15)
N2 Nb1 Cl1 156.34(10)
Cl2 Nb1 Cl1 88.01(5)
O1 Nb1 N1 76.76(12)
C2 Nb1 N1 165.10(18)
C1 Nb1 N1 157.88(16)
N2 Nb1 N1 75.02(13)
Cl2 Nb1 N1 87.01(9)
Cl1 Nb1 N1 82.92(10)

loop_
_geom_bond_atom_site_label_1
_geom_bond_atom_site_label_2
_geom_bond_distance
C1 C2 1.281(7)
C1 C3 1.506(7)
C1 Nb1 2.109(5)
C2 C4 1.474(7)
C2 Nb1 2.085(4)
C5 N1 1.478(6)
C6 N1 1.482(6)
C6 C7 1.491(7)
C7 N2 1.494(6)
N2 C9 1.476(6)
N2 C10 1.503(6)
N2 Nb1 2.360(4)
C11 N1 1.499(6)
C11 C12 1.506(6)
C12 C13 1.386(6)
C12 C17 1.396(6)
C13 C14 1.392(7)
C14 C15 1.379(7)
C14 C18 1.509(7)
C15 C16 1.391(7)
C16 C17 1.385(6)
C16 C19 1.503(7)
C17 O1 1.363(5)
N1 Nb1 2.496(4)
O1 Nb1 1.890(3)
Cl1 Nb1 2.4779(14)
Cl2 Nb1 2.4112(12)
